data_1523700
loop_
_publ_author_name
'Gignoux, D.'
'Gomez-Sal, J.C.'
'Paccard, D.'

_publ_section_title
;
 Magnetic properties of a Tb3 Ni single crystal
;
_journal_name_full 'Solid State Communications'
_journal_page_first 695
_journal_page_last 700
_journal_volume 44
_journal_year 1982
_chemical_formula_sum 'Ni Tb3'
_space_group_IT_number 62
_symmetry_space_group_name_Hall '-P 2ac 2n'
_symmetry_space_group_name_H-M 'P n m a'
_cell_angle_alpha 90
_cell_angle_beta 90
_cell_angle_gamma 90
_cell_formula_units_Z 4
_cell_length_a 6.89
_cell_length_b 9.58
_cell_length_c 6.32
_cell_volume 417.159
_citation_journal_id_ASTM SSCOA4
_cod_data_source_file Gignoux_SSCOA4_1982_1525.cif
_cod_data_source_block Ni1Tb3
_cod_original_cell_volume 417.1592
_cod_original_formula_sum 'Ni1 Tb3'
_cod_database_code 1523700

loop_
_symmetry_equiv_pos_as_xyz
x,y,z
-x+1/2,-y,z+1/2
x+1/2,-y+1/2,-z+1/2
-x,y+1/2,-z
-x,-y,-z
x-1/2,y,-z-1/2
-x-1/2,y-1/2,z-1/2
x,-y-1/2,z

loop_
_atom_site_label
_atom_site_type_symbol
_atom_site_fract_x
_atom_site_fract_y
_atom_site_fract_z
_atom_site_occupancy
_atom_site_U_iso_or_equiv
Tb2 Tb 0.18 0.069 0.678 1 0.0
Tb1 Tb 0.033 0.25 0.155 1 0.0
Ni1 Ni 0.394 0.25 0.94 1 0.0
